data_2210751
loop_
_publ_author_name
'Odaba\,so\(glu, Mustafa'
'B\"uy\"ukg\"ung\"or, Orhan'

_publ_section_title
;
 Bis(2,6-diaminopyridinium) oxalate dihydrate
;
_journal_coeditor_code OB3017
_journal_issue 10
_journal_name_full 'Acta Crystallographica Section E'
_journal_page_first o4543
_journal_page_last o4544
_journal_paper_doi 10.1107/S160053680603755X
_journal_volume 62
_journal_year 2006
_chemical_formula_iupac '2C5 H8 N3 +, C2 O4 2-, 2H2 O'
_chemical_formula_moiety '2C5 H8 N3 +, C2 O4 2-, 2H2 O'
_chemical_formula_sum 'C12 H20 N6 O6'
_chemical_formula_weight 344.34
_chemical_name_systematic
;
Bis(2,6-diaminopyridinium) oxalate dihydrate
;
_space_group_IT_number 14
_symmetry_cell_setting monoclinic
_symmetry_space_group_name_Hall '-P 2ybc'
_symmetry_space_group_name_H-M 'P 1 21/c 1'
_atom_sites_solution_hydrogens geom
_atom_sites_solution_primary direct
_atom_sites_solution_secondary difmap
_audit_creation_method SHELXL-97
_cell_angle_alpha 90.00
_cell_angle_beta 114.531(6)
_cell_angle_gamma 90.00
_cell_formula_units_Z 2
_cell_length_a 8.0068(6)
_cell_length_b 15.4788(8)
_cell_length_c 7.0250(5)
_cell_measurement_reflns_used 14420
_cell_measurement_temperature 296
_cell_measurement_theta_max 27.92
_cell_measurement_theta_min 2.63
_cell_volume 792.06(10)
_computing_cell_refinement X-AREA
_computing_data_collection 'X-AREA (Stoe & Cie, 2002)'
_computing_data_reduction 'X-RED32 (Stoe & Cie, 2002)'
_computing_molecular_graphics 'ORTEP-3 for Windows (Farrugia, 1997)'
_computing_publication_material 'WinGX (Farrugia, 1999)'
_computing_structure_refinement 'SHELXL97 (Sheldrick, 1997)'
_computing_structure_solution 'SHELXS97 (Sheldrick, 1997)'
_diffrn_ambient_temperature 296
_diffrn_detector_area_resol_mean 6.67
_diffrn_measured_fraction_theta_full 1.000
_diffrn_measured_fraction_theta_max 1.000
_diffrn_measurement_device_type 'Stoe IPDS-2'
_diffrn_measurement_method \w
_diffrn_radiation_monochromator 'plane graphite'
_diffrn_radiation_type MoK\a
_diffrn_radiation_wavelength 0.71073
_diffrn_reflns_av_R_equivalents 0.0466
_diffrn_reflns_av_sigmaI/netI 0.0197
_diffrn_reflns_limit_h_max 9
_diffrn_reflns_limit_h_min -9
_diffrn_reflns_limit_k_max 18
_diffrn_reflns_limit_k_min -18
_diffrn_reflns_limit_l_max 8
_diffrn_reflns_limit_l_min -8
_diffrn_reflns_number 11192
_diffrn_reflns_theta_full 25.99
_diffrn_reflns_theta_max 25.99
_diffrn_reflns_theta_min 2.63
_diffrn_standards_decay_% <2
_diffrn_standards_number 0
_exptl_absorpt_coefficient_mu 0.117
_exptl_absorpt_correction_T_max 0.9714
_exptl_absorpt_correction_T_min 0.9357
_exptl_absorpt_correction_type integration
_exptl_absorpt_process_details '(X-RED32; Stoe & Cie, 2002)'
_exptl_crystal_colour 'light yellow'
_exptl_crystal_density_diffrn 1.444
_exptl_crystal_density_method 'not measured'
_exptl_crystal_description prism
_exptl_crystal_F_000 364
_exptl_crystal_size_max 0.65
_exptl_crystal_size_mid 0.44
_exptl_crystal_size_min 0.28
_refine_diff_density_max 0.154
_refine_diff_density_min -0.138
_refine_ls_extinction_coef 0.034(5)
_refine_ls_extinction_expression Fc^*^=kFc[1+0.001xFc^2^\l^3^/sin(2\q)]^-1/4^
_refine_ls_extinction_method SHELXL97
_refine_ls_goodness_of_fit_ref 1.029
_refine_ls_hydrogen_treatment refall
_refine_ls_matrix_type full
_refine_ls_number_parameters 150
_refine_ls_number_reflns 1551
_refine_ls_number_restraints 0
_refine_ls_restrained_S_all 1.029
_refine_ls_R_factor_all 0.0355
_refine_ls_R_factor_gt 0.0317
_refine_ls_shift/su_max 0.000
_refine_ls_shift/su_mean 0.000
_refine_ls_structure_factor_coef Fsqd
_refine_ls_weighting_details 'calc w=1/[\s^2^(Fo^2^)+(0.0479P)^2^+0.1298P] where P=(Fo^2^+2Fc^2^)/3'
_refine_ls_weighting_scheme calc
_refine_ls_wR_factor_gt 0.0856
_refine_ls_wR_factor_ref 0.0885
_reflns_number_gt 1401
_reflns_number_total 1551
_reflns_threshold_expression I>2\s(I)
_cod_data_source_file ob3017.cif
_cod_data_source_block I
_cod_original_cell_volume 792.06(9)
_cod_original_sg_symbol_H-M 'P 21/c'
_cod_database_code 2210751
_cod_database_fobs_code 2210751

loop_
_symmetry_equiv_pos_as_xyz
'x, y, z'
'-x, y+1/2, -z+1/2'
'-x, -y, -z'
'x, -y-1/2, z-1/2'

loop_
_atom_site_type_symbol
_atom_site_label
_atom_site_fract_x
_atom_site_fract_y
_atom_site_fract_z
_atom_site_U_iso_or_equiv
_atom_site_adp_type
_atom_site_calc_flag
_atom_site_occupancy
C C1 0.09584(15) 0.68653(8) 0.09659(17) 0.0409(3) Uani d 1
C C2 0.00451(18) 0.76411(9) 0.0806(2) 0.0486(3) Uani d 1
C C3 0.09684(18) 0.84004(9) 0.0908(2) 0.0489(3) Uani d 1
C C4 0.27626(17) 0.84136(8) 0.11443(18) 0.0432(3) Uani d 1
C C5 0.36672(15) 0.76343(7) 0.12846(16) 0.0357(3) Uani d 1
C C6 0.58366(15) 0.51923(7) 0.98574(18) 0.0387(3) Uani d 1
N N1 0.27389(13) 0.68927(6) 0.12240(14) 0.0367(2) Uani d 1
N N2 0.02268(17) 0.60827(9) 0.0867(2) 0.0545(3) Uani d 1
N N3 0.53983(15) 0.75560(7) 0.15032(18) 0.0438(3) Uani d 1
O O1 0.66072(13) 0.58252(6) 1.09322(17) 0.0616(3) Uani d 1
O O2 0.62758(14) 0.48268(5) 0.85337(15) 0.0534(3) Uani d 1
O O3 0.69012(16) 0.58577(7) 0.5533(2) 0.0588(3) Uani d 1
H H1 0.3288(19) 0.6390(10) 0.132(2) 0.047(4) Uiso d 1
H H2 -0.121(2) 0.7616(10) 0.062(2) 0.060(4) Uiso d 1
H H3 0.035(2) 0.8950(11) 0.083(2) 0.059(4) Uiso d 1
H H4 0.341(2) 0.8932(10) 0.119(2) 0.055(4) Uiso d 1
H H2A 0.094(3) 0.5626(12) 0.105(3) 0.073(5) Uiso d 1
H H2B -0.087(3) 0.6040(11) 0.083(2) 0.064(4) Uiso d 1
H H3A 0.579(2) 0.7043(10) 0.139(2) 0.051(4) Uiso d 1
H H3B 0.594(2) 0.8023(11) 0.133(2) 0.057(4) Uiso d 1
H H3C 0.636(3) 0.5645(16) 0.430(4) 0.107(8) Uiso d 1
H H3D 0.671(3) 0.5480(14) 0.636(3) 0.088(6) Uiso d 1

loop_
_atom_site_aniso_label
_atom_site_aniso_U_11
_atom_site_aniso_U_22
_atom_site_aniso_U_33
_atom_site_aniso_U_12
_atom_site_aniso_U_13
_atom_site_aniso_U_23
C1 0.0343(6) 0.0543(7) 0.0344(6) -0.0032(5) 0.0145(4) -0.0062(5)
C2 0.0352(6) 0.0671(8) 0.0452(6) 0.0074(6) 0.0185(5) -0.0016(5)
C3 0.0517(7) 0.0522(7) 0.0456(7) 0.0163(6) 0.0230(6) 0.0027(5)
C4 0.0479(7) 0.0409(6) 0.0423(6) 0.0042(5) 0.0202(5) 0.0007(5)
C5 0.0365(6) 0.0408(6) 0.0306(5) 0.0007(4) 0.0149(4) -0.0013(4)
C6 0.0377(6) 0.0331(6) 0.0482(6) 0.0030(4) 0.0206(5) 0.0029(4)
N1 0.0335(5) 0.0389(5) 0.0381(5) 0.0011(4) 0.0154(4) -0.0035(4)
N2 0.0398(6) 0.0584(7) 0.0678(8) -0.0112(5) 0.0248(5) -0.0129(6)
N3 0.0388(6) 0.0411(6) 0.0566(6) 0.0005(4) 0.0248(5) 0.0002(4)
O1 0.0480(5) 0.0533(6) 0.0903(8) -0.0141(4) 0.0356(5) -0.0240(5)
O2 0.0689(6) 0.0423(5) 0.0696(6) -0.0005(4) 0.0492(5) -0.0005(4)
O3 0.0701(7) 0.0524(6) 0.0601(6) -0.0087(5) 0.0331(5) -0.0021(5)

loop_
_atom_type_symbol
_atom_type_description
_atom_type_scat_dispersion_real
_atom_type_scat_dispersion_imag
_atom_type_scat_source
C C 0.0033 0.0016 'International Tables Vol C Tables 4.2.6.8 and 6.1.1.4'
H H 0.0000 0.0000 'International Tables Vol C Tables 4.2.6.8 and 6.1.1.4'
N N 0.0061 0.0033 'International Tables Vol C Tables 4.2.6.8 and 6.1.1.4'
O O 0.0106 0.0060 'International Tables Vol C Tables 4.2.6.8 and 6.1.1.4'

loop_
_geom_angle_atom_site_label_1
_geom_angle_atom_site_label_2
_geom_angle_atom_site_label_3
_geom_angle_site_symmetry_3
_geom_angle
_geom_angle_publ_flag
N2 C1 N1 . 116.62(11) no
N2 C1 C2 . 125.22(11) ?
N1 C1 C2 . 118.16(11) ?
C3 C2 C1 . 118.85(11) ?
C3 C2 H2 . 123.6(9) ?
C1 C2 H2 . 117.6(9) ?
C2 C3 C4 . 122.07(12) ?
C2 C3 H3 . 119.4(9) ?
C4 C3 H3 . 118.5(9) ?
C3 C4 C5 . 118.88(12) ?
C3 C4 H4 . 123.1(9) ?
C5 C4 H4 . 118.0(9) ?
N3 C5 N1 . 117.07(10) no
N3 C5 C4 . 124.95(11) ?
N1 C5 C4 . 117.97(11) ?
O1 C6 O2 . 125.98(11) ?
O1 C6 C6 3_667 117.66(12) no
O2 C6 C6 3_667 116.36(13) no
C5 N1 C1 . 124.03(10) no
C5 N1 H1 . 119.5(9) ?
C1 N1 H1 . 116.4(9) ?
C1 N2 H2A . 118.1(12) ?
C1 N2 H2B . 119.1(11) ?
H2A N2 H2B . 122.1(17) ?
C5 N3 H3A . 118.1(10) ?
C5 N3 H3B . 117.1(10) ?
H3A N3 H3B . 121.4(15) ?
H3C O3 H3D . 105(2) ?

loop_
_geom_bond_atom_site_label_1
_geom_bond_atom_site_label_2
_geom_bond_site_symmetry_2
_geom_bond_distance
_geom_bond_publ_flag
C1 N2 . 1.3346(17) no
C1 N1 . 1.3611(15) no
C1 C2 . 1.3862(18) ?
C2 C3 . 1.374(2) ?
C2 H2 . 0.958(18) ?
C3 C4 . 1.3762(19) ?
C3 H3 . 0.975(16) ?
C4 C5 . 1.3893(16) ?
C4 H4 . 0.950(16) ?
C5 N3 . 1.3351(16) no
C5 N1 . 1.3586(15) no
C6 O1 . 1.2343(14) no
C6 O2 . 1.2570(14) ?
C6 C6 3_667 1.553(2) ?
N1 H1 . 0.882(15) ?
N2 H2A . 0.89(2) ?
N2 H2B . 0.869(19) ?
N3 H3A . 0.871(16) ?
N3 H3B . 0.877(17) ?
O3 H3C . 0.85(3) ?
O3 H3D . 0.88(2) ?

loop_
_geom_hbond_atom_site_label_D
_geom_hbond_atom_site_label_H
_geom_hbond_atom_site_label_A
_geom_hbond_site_symmetry_A
_geom_hbond_distance_DH
_geom_hbond_distance_HA
_geom_hbond_distance_DA
_geom_hbond_angle_DHA
N1 H1 O2 3_666 0.882(15) 1.911(15) 2.7611(13) 161.2(13)
N2 H2A O2 3_666 0.89(2) 2.23(2) 3.0037(17) 145.2(16)
N2 H2B O1 1_454 0.869(19) 2.079(19) 2.9445(15) 174.0(16)
N3 H3A O1 1_554 0.871(16) 2.062(17) 2.9322(15) 176.7(14)
N3 H3B O3 4_575 0.877(17) 2.065(17) 2.9365(16) 172.3(15)
O3 H3C O1 1_554 0.85(3) 2.47(3) 3.1418(16) 136(2)
O3 H3C O2 3_666 0.85(3) 2.34(2) 3.1176(16) 152(2)
O3 H3D O2 . 0.88(2) 1.98(2) 2.8493(15) 168.9(19)

loop_
_geom_torsion_atom_site_label_1
_geom_torsion_atom_site_label_2
_geom_torsion_atom_site_label_3
_geom_torsion_atom_site_label_4
_geom_torsion
_geom_torsion_publ_flag
N2 C1 C2 C3 -179.14(12) no
N1 C1 C2 C3 0.16(17) no
C1 C2 C3 C4 0.6(2) ?
C2 C3 C4 C5 -0.05(19) ?
C3 C4 C5 N3 179.60(11) ?
C3 C4 C5 N1 -1.32(17) ?
N3 C5 N1 C1 -178.61(10) ?
C4 C5 N1 C1 2.23(16) ?
N2 C1 N1 C5 177.71(10) ?
C2 C1 N1 C5 -1.65(17) ?
